data_4518580
loop_
_publ_author_name
'Wang, Kuaibing'
'Wang, Saier'
'Liu, Jiadi'
'Guo, Yuxuan'
'Mao, Feifei'
'Wu, Hua'
'Zhang, Qichun'

_publ_section_title
;
 Fe-Based Coordination Polymers as Battery-Type Electrodes in
 Semi-Solid-State Battery-Supercapacitor Hybrid Devices.
;
_journal_name_full 'ACS applied materials &amp; interfaces'
_journal_paper_doi 10.1021/acsami.1c01339
_journal_year 2021
_chemical_formula_sum 'C38 H28 Fe N7 O7'
_chemical_formula_weight 750.52
_space_group_crystal_system triclinic
_space_group_IT_number 2
_space_group_name_Hall '-P 1'
_space_group_name_H-M_alt 'P -1'
_atom_sites_solution_hydrogens mixed
_audit_creation_method SHELXL-2014/7
_cell_angle_alpha 90.744(3)
_cell_angle_beta 103.308(3)
_cell_angle_gamma 94.865(3)
_cell_formula_units_Z 2
_cell_length_a 8.6740(3)
_cell_length_b 11.8960(4)
_cell_length_c 16.9390(6)
_cell_measurement_reflns_used 8576
_cell_measurement_temperature 293(2)
_cell_measurement_theta_max 29.8
_cell_measurement_theta_min 4.7
_cell_volume 1693.85(10)
_computing_cell_refinement 'CrysAlisPro 1.171.39.7e (Rigaku OD, 2015)'
_computing_data_collection 'CrysAlisPro 1.171.39.7e (Rigaku OD, 2015)'
_computing_data_reduction 'CrysAlisPro 1.171.39.7e (Rigaku OD, 2015)'
_computing_structure_refinement 'SHELXL-2014/7 (Sheldrick, 2014)'
_computing_structure_solution 'CrysAlisPro 1.171.39.7e (Rigaku OD, 2015)'
_diffrn_ambient_temperature 293(2)
_diffrn_detector 'CCD plate'
_diffrn_measured_fraction_theta_full 0.992
_diffrn_measured_fraction_theta_max 0.882
_diffrn_measurement_device 'four-circle diffractometer'
_diffrn_measurement_device_type 'XtaLAB Pro: Kappa dual offset/far'
_diffrn_measurement_method '\w scans'
_diffrn_radiation_monochromator graphite
_diffrn_radiation_probe x-ray
_diffrn_radiation_source 'fine-focus sealed tube'
_diffrn_radiation_type MoK\a
_diffrn_radiation_wavelength 0.71069
_diffrn_reflns_av_R_equivalents 0.0392
_diffrn_reflns_av_unetI/netI 0.0371
_diffrn_reflns_Laue_measured_fraction_full 0.992
_diffrn_reflns_Laue_measured_fraction_max 0.882
_diffrn_reflns_limit_h_max 11
_diffrn_reflns_limit_h_min -11
_diffrn_reflns_limit_k_max 16
_diffrn_reflns_limit_k_min -16
_diffrn_reflns_limit_l_max 23
_diffrn_reflns_limit_l_min -23
_diffrn_reflns_number 32454
_diffrn_reflns_point_group_measured_fraction_full 0.992
_diffrn_reflns_point_group_measured_fraction_max 0.882
_diffrn_reflns_theta_full 25.000
_diffrn_reflns_theta_max 29.831
_diffrn_reflns_theta_min 4.737
_diffrn_source_type 'Enhance (Mo) X-ray Source'
_exptl_absorpt_coefficient_mu 0.509
_exptl_absorpt_correction_T_max 0.908
_exptl_absorpt_correction_T_min 0.881
_exptl_absorpt_correction_type multi-scan
_exptl_absorpt_process_details
;
CrysAlisPro 1.171.39.7e (Rigaku Oxford Diffraction, 2015)
Empirical absorption correction using spherical harmonics,
 implemented in SCALE3 ABSPACK scaling algorithm.
;
_exptl_crystal_colour ' BROWN'
_exptl_crystal_density_diffrn 1.472
_exptl_crystal_density_method 'not measured'
_exptl_crystal_description BLOCK
_exptl_crystal_F_000 774
_exptl_crystal_size_max 0.25
_exptl_crystal_size_mid 0.23
_exptl_crystal_size_min 0.19
_refine_diff_density_max 0.505
_refine_diff_density_min -0.298
_refine_diff_density_rms 0.054
_refine_ls_extinction_method none
_refine_ls_goodness_of_fit_ref 1.030
_refine_ls_hydrogen_treatment mixed
_refine_ls_matrix_type full
_refine_ls_number_parameters 484
_refine_ls_number_reflns 8576
_refine_ls_number_restraints 3
_refine_ls_restrained_S_all 1.030
_refine_ls_R_factor_all 0.0649
_refine_ls_R_factor_gt 0.0424
_refine_ls_shift/su_max 0.002
_refine_ls_shift/su_mean 0.000
_refine_ls_structure_factor_coef Fsqd
_refine_ls_weighting_details 'w=1/[\s^2^(Fo^2^)+(0.0657P)^2^+0.2875P] where P=(Fo^2^+2Fc^2^)/3'
_refine_ls_weighting_scheme calc
_refine_ls_wR_factor_gt 0.1089
_refine_ls_wR_factor_ref 0.1182
_reflns_Friedel_coverage 0.000
_reflns_number_gt 6351
_reflns_number_total 8576
_reflns_threshold_expression 'I > 2\s(I)'
_cod_data_source_file am1c01339_si_002.cif
_cod_data_source_block FeSC2
_cod_database_code 4518580
_shelx_shelxl_version_number 2014/7
_shelx_space_group_comment
;
The symmetry employed for this shelxl refinement is uniquely defined
by the following loop, which should always be used as a source of
symmetry information in preference to the above space-group names.
They are only intended as comments.
;
_exptl_absorpt_special_details
;
?
;

loop_
_space_group_symop_operation_xyz
'x, y, z'
'-x, -y, -z'

loop_
_atom_site_label
_atom_site_type_symbol
_atom_site_fract_x
_atom_site_fract_y
_atom_site_fract_z
_atom_site_U_iso_or_equiv
_atom_site_adp_type
_atom_site_occupancy
_atom_site_site_symmetry_order
_atom_site_calc_flag
_atom_site_refinement_flags_posn
_atom_site_refinement_flags_adp
_atom_site_refinement_flags_occupancy
_atom_site_disorder_assembly
_atom_site_disorder_group
Fe1 Fe 0.85195(3) 0.14579(2) 0.87517(2) 0.03507(9) Uani 1 1 d . . . . .
C1 C -0.0896(2) 0.25988(18) 0.01051(12) 0.0408(4) Uani 1 1 d . . . . .
C2 C -0.0332(2) 0.30625(16) 0.09599(11) 0.0364(4) Uani 1 1 d . . . . .
C3 C 0.0034(3) 0.23290(16) 0.15993(12) 0.0409(4) Uani 1 1 d . . . . .
H3 H -0.0145 0.1553 0.1500 0.049 Uiso 1 1 calc R U . . .
C4 C 0.0665(2) 0.27584(16) 0.23822(11) 0.0384(4) Uani 1 1 d . . . . .
H4 H 0.0948 0.2271 0.2805 0.046 Uiso 1 1 calc R U . . .
C5 C 0.0875(2) 0.39226(15) 0.25345(10) 0.0323(4) Uani 1 1 d . . . . .
C6 C 0.0498(2) 0.46524(16) 0.18980(11) 0.0364(4) Uani 1 1 d . . . . .
H6 H 0.0637 0.5429 0.1999 0.044 Uiso 1 1 calc R U . . .
C7 C -0.0086(2) 0.42207(16) 0.11130(11) 0.0376(4) Uani 1 1 d . . . . .
H7 H -0.0313 0.4709 0.0686 0.045 Uiso 1 1 calc R U . . .
C8 C 0.1451(2) 0.43743(14) 0.33845(10) 0.0304(3) Uani 1 1 d . . . . .
C9 C 0.2915(2) 0.42282(14) 0.46583(10) 0.0280(3) Uani 1 1 d . . . . .
C10 C 0.1345(2) 0.56650(14) 0.43510(10) 0.0293(3) Uani 1 1 d . . . . .
C11 C 0.4707(2) 0.26841(14) 0.50774(10) 0.0308(3) Uani 1 1 d . . . . .
H11 H 0.4472 0.2410 0.4543 0.037 Uiso 1 1 calc R U . . .
C12 C 0.5703(2) 0.21293(15) 0.56749(10) 0.0318(4) Uani 1 1 d . . . . .
H12 H 0.6131 0.1483 0.5539 0.038 Uiso 1 1 calc R U . . .
C13 C 0.6069(2) 0.25350(14) 0.64803(10) 0.0296(3) Uani 1 1 d . . . . .
C14 C 0.5451(2) 0.35211(16) 0.66721(11) 0.0357(4) Uani 1 1 d . . . . .
H14 H 0.5707 0.3807 0.7204 0.043 Uiso 1 1 calc R U . . .
C15 C 0.4055(2) 0.36515(14) 0.52741(10) 0.0280(3) Uani 1 1 d . . . . .
C16 C 0.4461(2) 0.40747(15) 0.60758(11) 0.0342(4) Uani 1 1 d . . . . .
H16 H 0.4062 0.4735 0.6208 0.041 Uiso 1 1 calc R U . . .
C17 C 0.7074(2) 0.19148(15) 0.71432(11) 0.0336(4) Uani 1 1 d . . . . .
C18 C 0.0693(2) 0.66804(14) 0.46219(10) 0.0296(3) Uani 1 1 d . . . . .
C19 C -0.0459(2) 0.72258(15) 0.40920(11) 0.0359(4) Uani 1 1 d . . . . .
H19 H -0.0775 0.6990 0.3549 0.043 Uiso 1 1 calc R U . . .
C20 C -0.1136(2) 0.81208(16) 0.43735(12) 0.0370(4) Uani 1 1 d . . . . .
H20 H -0.1912 0.8479 0.4019 0.044 Uiso 1 1 calc R U . . .
C21 C -0.0659(2) 0.84830(14) 0.51814(11) 0.0315(4) Uani 1 1 d . . . . .
C22 C -0.1483(2) 0.93930(15) 0.54825(12) 0.0359(4) Uani 1 1 d . . . . .
C23 C 0.1214(2) 0.70742(16) 0.54288(11) 0.0370(4) Uani 1 1 d . . . . .
H23 H 0.2012 0.6732 0.5781 0.044 Uiso 1 1 calc R U . . .
C24 C 0.0544(2) 0.79722(16) 0.57044(11) 0.0372(4) Uani 1 1 d . . . . .
H24 H 0.0898 0.8235 0.6240 0.045 Uiso 1 1 calc R U . . .
C25 C 1.1544(3) 0.1081(2) 0.80540(16) 0.0591(6) Uani 1 1 d . . . . .
H25 H 1.1035 0.0524 0.7669 0.071 Uiso 1 1 calc R U . . .
C26 C 1.3059(3) 0.1523(2) 0.81498(18) 0.0612(6) Uani 1 1 d . . . . .
H26 H 1.3773 0.1335 0.7847 0.073 Uiso 1 1 calc R U . . .
C27 C 1.1994(3) 0.23116(19) 0.90286(15) 0.0492(5) Uani 1 1 d . . . . .
H27 H 1.1866 0.2780 0.9448 0.059 Uiso 1 1 calc R U . . .
C28 C 1.4773(3) 0.3081(2) 0.90718(17) 0.0560(6) Uani 1 1 d . . . . .
H28A H 1.5681 0.2748 0.8953 0.067 Uiso 1 1 calc R U . . .
H28B H 1.4960 0.3176 0.9657 0.067 Uiso 1 1 calc R U . . .
C29 C 1.4665(2) 0.42356(17) 0.86988(13) 0.0419(4) Uani 1 1 d . . . . .
C30 C 1.3349(3) 0.45296(18) 0.81317(15) 0.0503(5) Uani 1 1 d . . . . .
H30 H 1.2469 0.4006 0.7965 0.060 Uiso 1 1 calc R U . . .
C31 C 1.3329(3) 0.55952(19) 0.78106(14) 0.0491(5) Uani 1 1 d . . . . .
H31 H 1.2436 0.5782 0.7432 0.059 Uiso 1 1 calc R U . . .
C32 C 1.4624(3) 0.63789(18) 0.80477(14) 0.0488(5) Uani 1 1 d . . . . .
C33 C 1.5952(3) 0.6071(2) 0.86006(16) 0.0611(7) Uani 1 1 d . . . . .
H33 H 1.6847 0.6584 0.8752 0.073 Uiso 1 1 calc R U . . .
C34 C 1.5967(3) 0.5016(2) 0.89293(15) 0.0551(6) Uani 1 1 d . . . . .
H34 H 1.6860 0.4831 0.9309 0.066 Uiso 1 1 calc R U . . .
C35 C 1.4585(4) 0.7519(2) 0.76608(17) 0.0763(9) Uani 1 1 d . . . . .
H35A H 1.5057 0.7491 0.7195 0.092 Uiso 1 1 calc R U . . .
H35B H 1.3487 0.7682 0.7468 0.092 Uiso 1 1 calc R U . . .
C36 C 1.6583(3) 0.91824(17) 0.80869(13) 0.0465(5) Uani 1 1 d . . . . .
H36 H 1.6947 0.9191 0.7612 0.056 Uiso 1 1 calc R U . . .
C37 C 1.6261(4) 0.9600(2) 0.92664(16) 0.0643(7) Uani 1 1 d . . . . .
H37 H 1.6379 0.9958 0.9771 0.077 Uiso 1 1 calc R U . . .
C38 C 1.5215(4) 0.8704(2) 0.89739(19) 0.0733(8) Uani 1 1 d . . . . .
H38 H 1.4484 0.8341 0.9232 0.088 Uiso 1 1 calc R U . . .
N1 N 0.24853(18) 0.37963(12) 0.38959(9) 0.0315(3) Uani 1 1 d . . . . .
N2 N 0.23594(18) 0.51528(12) 0.49142(9) 0.0312(3) Uani 1 1 d . . . . .
N3 N 0.08467(18) 0.53144(12) 0.35692(9) 0.0334(3) Uani 1 1 d . . . . .
N4 N 1.3343(2) 0.23011(15) 0.87776(12) 0.0472(4) Uani 1 1 d . . . . .
N5 N 1.0860(2) 0.15789(14) 0.86111(11) 0.0435(4) Uani 1 1 d . . . . .
N6 N 1.5440(3) 0.84338(16) 0.82244(12) 0.0566(5) Uani 1 1 d . . . . .
N7 N 1.7130(2) 0.99040(14) 0.87023(11) 0.0443(4) Uani 1 1 d . . . . .
O1 O 0.7645(2) 0.10366(13) 0.69961(9) 0.0497(4) Uani 1 1 d . . . . .
O2 O 0.72551(19) 0.23159(13) 0.78617(8) 0.0481(4) Uani 1 1 d . . . . .
O3 O -0.1000(2) 0.96133(13) 0.62746(9) 0.0508(4) Uani 1 1 d . . . . .
O4 O -0.25060(19) 0.98848(12) 0.50476(10) 0.0519(4) Uani 1 1 d . . . . .
O5 O -0.1359(3) 0.15665(15) -0.00106(10) 0.0680(5) Uani 1 1 d . . . . .
O6 O -0.0843(2) 0.32135(14) -0.04738(8) 0.0556(4) Uani 1 1 d . . . . .
O1W O 1.4361(5) 0.9547(3) 0.6448(2) 0.1760(19) Uani 1 1 d D . . . .
H1WB H 1.371(7) 0.962(6) 0.597(3) 0.264 Uiso 1 1 d D U . . .
H1WA H 1.509(7) 1.010(5) 0.643(5) 0.264 Uiso 1 1 d D U . . .

loop_
_atom_site_aniso_label
_atom_site_aniso_U_11
_atom_site_aniso_U_22
_atom_site_aniso_U_33
_atom_site_aniso_U_23
_atom_site_aniso_U_13
_atom_site_aniso_U_12
Fe1 0.03793(16) 0.03638(15) 0.02679(14) 0.00090(10) -0.00057(10) 0.00242(10)
C1 0.0404(10) 0.0509(11) 0.0275(9) -0.0070(8) 0.0013(7) 0.0032(8)
C2 0.0385(10) 0.0457(10) 0.0229(8) -0.0038(7) 0.0036(7) 0.0025(8)
C3 0.0569(12) 0.0326(9) 0.0300(9) -0.0048(7) 0.0051(8) 0.0007(8)
C4 0.0540(12) 0.0348(9) 0.0242(8) 0.0022(7) 0.0040(8) 0.0062(8)
C5 0.0360(9) 0.0359(9) 0.0233(8) -0.0028(7) 0.0031(7) 0.0049(7)
C6 0.0456(11) 0.0331(9) 0.0294(9) -0.0005(7) 0.0051(8) 0.0076(7)
C7 0.0472(11) 0.0392(9) 0.0251(8) 0.0045(7) 0.0036(7) 0.0101(8)
C8 0.0351(9) 0.0319(8) 0.0224(8) -0.0010(6) 0.0033(6) 0.0023(7)
C9 0.0285(8) 0.0295(8) 0.0246(8) -0.0003(6) 0.0036(6) 0.0016(6)
C10 0.0296(8) 0.0317(8) 0.0265(8) 0.0000(6) 0.0063(6) 0.0033(6)
C11 0.0373(9) 0.0326(8) 0.0211(7) -0.0041(6) 0.0039(6) 0.0034(7)
C12 0.0361(9) 0.0321(8) 0.0278(8) -0.0041(7) 0.0067(7) 0.0086(7)
C13 0.0305(8) 0.0328(8) 0.0246(8) -0.0002(6) 0.0036(6) 0.0055(6)
C14 0.0428(10) 0.0387(9) 0.0234(8) -0.0070(7) 0.0017(7) 0.0094(8)
C15 0.0279(8) 0.0297(8) 0.0251(8) 0.0003(6) 0.0038(6) 0.0016(6)
C16 0.0412(10) 0.0324(9) 0.0277(8) -0.0044(7) 0.0028(7) 0.0113(7)
C17 0.0352(9) 0.0375(9) 0.0271(8) 0.0009(7) 0.0040(7) 0.0080(7)
C18 0.0309(8) 0.0304(8) 0.0277(8) -0.0002(6) 0.0067(7) 0.0035(6)
C19 0.0398(10) 0.0379(9) 0.0281(9) -0.0023(7) 0.0027(7) 0.0080(7)
C20 0.0367(10) 0.0367(9) 0.0352(9) 0.0031(7) 0.0016(7) 0.0087(7)
C21 0.0343(9) 0.0267(8) 0.0347(9) 0.0000(7) 0.0105(7) 0.0022(6)
C22 0.0391(10) 0.0281(8) 0.0412(10) 0.0003(7) 0.0111(8) 0.0032(7)
C23 0.0394(10) 0.0418(10) 0.0289(9) -0.0013(7) 0.0028(7) 0.0133(8)
C24 0.0434(10) 0.0407(10) 0.0278(9) -0.0038(7) 0.0070(7) 0.0097(8)
C25 0.0561(14) 0.0563(14) 0.0627(15) -0.0138(11) 0.0102(12) 0.0047(11)
C26 0.0553(14) 0.0636(15) 0.0709(17) -0.0043(12) 0.0247(12) 0.0127(11)
C27 0.0423(11) 0.0514(12) 0.0531(13) -0.0047(10) 0.0116(9) -0.0012(9)
C28 0.0369(11) 0.0515(13) 0.0760(17) 0.0110(11) 0.0057(11) 0.0026(9)
C29 0.0332(10) 0.0452(11) 0.0485(11) -0.0004(9) 0.0129(8) 0.0016(8)
C30 0.0364(11) 0.0452(11) 0.0637(14) 0.0005(10) 0.0038(10) -0.0062(8)
C31 0.0370(11) 0.0494(12) 0.0549(13) 0.0011(10) 0.0000(9) 0.0003(9)
C32 0.0490(12) 0.0447(11) 0.0463(12) 0.0020(9) 0.0018(9) -0.0069(9)
C33 0.0472(13) 0.0579(14) 0.0645(15) 0.0069(11) -0.0071(11) -0.0185(11)
C34 0.0386(11) 0.0594(14) 0.0597(14) 0.0099(11) -0.0022(10) -0.0032(10)
C35 0.092(2) 0.0511(14) 0.0610(16) 0.0100(12) -0.0219(14) -0.0244(13)
C36 0.0534(12) 0.0413(10) 0.0393(11) 0.0024(8) 0.0021(9) -0.0027(9)
C37 0.0853(19) 0.0548(14) 0.0538(14) -0.0014(11) 0.0246(13) -0.0105(13)
C38 0.086(2) 0.0607(16) 0.0747(19) 0.0066(14) 0.0291(16) -0.0184(14)
N1 0.0364(8) 0.0311(7) 0.0251(7) -0.0026(5) 0.0031(6) 0.0036(6)
N2 0.0352(8) 0.0330(7) 0.0244(7) -0.0020(5) 0.0041(6) 0.0064(6)
N3 0.0385(8) 0.0341(7) 0.0264(7) -0.0012(6) 0.0032(6) 0.0084(6)
N4 0.0397(9) 0.0418(9) 0.0606(12) 0.0060(8) 0.0123(8) 0.0035(7)
N5 0.0406(9) 0.0446(9) 0.0436(9) 0.0015(7) 0.0067(7) 0.0019(7)
N6 0.0639(12) 0.0428(10) 0.0521(11) 0.0052(8) -0.0034(9) -0.0116(9)
N7 0.0504(10) 0.0395(9) 0.0400(9) -0.0002(7) 0.0064(8) -0.0014(7)
O1 0.0665(10) 0.0501(8) 0.0372(8) 0.0039(6) 0.0122(7) 0.0313(7)
O2 0.0649(10) 0.0509(8) 0.0252(7) -0.0038(6) -0.0032(6) 0.0257(7)
O3 0.0679(10) 0.0490(8) 0.0385(8) -0.0019(6) 0.0110(7) 0.0258(7)
O4 0.0554(9) 0.0442(8) 0.0525(9) -0.0065(7) 0.0002(7) 0.0195(7)
O5 0.1032(15) 0.0568(10) 0.0340(8) -0.0102(7) 0.0066(9) -0.0219(9)
O6 0.0803(12) 0.0590(9) 0.0253(7) 0.0001(6) 0.0047(7) 0.0145(8)
O1W 0.172(3) 0.153(3) 0.134(3) 0.080(2) -0.081(2) -0.066(2)

loop_
_atom_type_symbol
_atom_type_description
_atom_type_scat_dispersion_real
_atom_type_scat_dispersion_imag
_atom_type_scat_source
C C 0.0033 0.0016 'International Tables Vol C Tables 4.2.6.8 and 6.1.1.4'
H H 0.0000 0.0000 'International Tables Vol C Tables 4.2.6.8 and 6.1.1.4'
N N 0.0061 0.0033 'International Tables Vol C Tables 4.2.6.8 and 6.1.1.4'
O O 0.0106 0.0060 'International Tables Vol C Tables 4.2.6.8 and 6.1.1.4'
Fe Fe 0.3463 0.8444 'International Tables Vol C Tables 4.2.6.8 and 6.1.1.4'

loop_
_geom_angle_atom_site_label_1
_geom_angle_atom_site_label_2
_geom_angle_atom_site_label_3
_geom_angle
_geom_angle_site_symmetry_1
_geom_angle_site_symmetry_3
_geom_angle_publ_flag
O2 Fe1 O5 128.85(7) . 1_656 ?
O2 Fe1 N5 107.17(7) . . ?
O5 Fe1 N5 106.97(8) 1_656 . ?
O2 Fe1 N7 103.47(7) . 1_445 ?
O5 Fe1 N7 88.40(7) 1_656 1_445 ?
N5 Fe1 N7 122.86(7) . 1_445 ?
O6 C1 O5 120.80(18) . . ?
O6 C1 C2 120.37(18) . . ?
O5 C1 C2 118.77(18) . . ?
C7 C2 C3 119.82(16) . . ?
C7 C2 C1 120.14(17) . . ?
C3 C2 C1 119.94(17) . . ?
C4 C3 C2 119.95(17) . . ?
C4 C3 H3 120.0 . . ?
C2 C3 H3 120.0 . . ?
C3 C4 C5 119.91(17) . . ?
C3 C4 H4 120.0 . . ?
C5 C4 H4 120.0 . . ?
C6 C5 C4 120.05(16) . . ?
C6 C5 C8 120.41(16) . . ?
C4 C5 C8 119.51(16) . . ?
C7 C6 C5 119.86(17) . . ?
C7 C6 H6 120.1 . . ?
C5 C6 H6 120.1 . . ?
C6 C7 C2 120.36(17) . . ?
C6 C7 H7 119.8 . . ?
C2 C7 H7 119.8 . . ?
N3 C8 N1 126.06(15) . . ?
N3 C8 C5 116.26(15) . . ?
N1 C8 C5 117.66(15) . . ?
N1 C9 N2 124.33(15) . . ?
N1 C9 C15 118.99(15) . . ?
N2 C9 C15 116.67(14) . . ?
N2 C10 N3 124.84(15) . . ?
N2 C10 C18 116.87(15) . . ?
N3 C10 C18 118.27(15) . . ?
C12 C11 C15 120.29(15) . . ?
C12 C11 H11 119.9 . . ?
C15 C11 H11 119.9 . . ?
C11 C12 C13 120.39(15) . . ?
C11 C12 H12 119.8 . . ?
C13 C12 H12 119.8 . . ?
C14 C13 C12 119.21(16) . . ?
C14 C13 C17 119.49(15) . . ?
C12 C13 C17 121.28(15) . . ?
C16 C14 C13 120.32(16) . . ?
C16 C14 H14 119.8 . . ?
C13 C14 H14 119.8 . . ?
C11 C15 C16 119.17(16) . . ?
C11 C15 C9 121.63(15) . . ?
C16 C15 C9 119.18(15) . . ?
C14 C16 C15 120.55(16) . . ?
C14 C16 H16 119.7 . . ?
C15 C16 H16 119.7 . . ?
O1 C17 O2 122.26(17) . . ?
O1 C17 C13 121.33(16) . . ?
O2 C17 C13 116.35(15) . . ?
C19 C18 C23 119.50(16) . . ?
C19 C18 C10 121.11(15) . . ?
C23 C18 C10 119.36(16) . . ?
C20 C19 C18 120.08(17) . . ?
C20 C19 H19 120.0 . . ?
C18 C19 H19 120.0 . . ?
C21 C20 C19 120.27(17) . . ?
C21 C20 H20 119.9 . . ?
C19 C20 H20 119.9 . . ?
C20 C21 C24 119.74(16) . . ?
C20 C21 C22 119.26(16) . . ?
C24 C21 C22 120.97(16) . . ?
O4 C22 O3 122.78(17) . . ?
O4 C22 C21 123.47(18) . . ?
O3 C22 C21 113.76(16) . . ?
C24 C23 C18 120.11(17) . . ?
C24 C23 H23 119.9 . . ?
C18 C23 H23 119.9 . . ?
C23 C24 C21 120.19(17) . . ?
C23 C24 H24 119.9 . . ?
C21 C24 H24 119.9 . . ?
C26 C25 N5 109.7(2) . . ?
C26 C25 H25 125.1 . . ?
N5 C25 H25 125.1 . . ?
C25 C26 N4 106.7(2) . . ?
C25 C26 H26 126.6 . . ?
N4 C26 H26 126.6 . . ?
N5 C27 N4 112.1(2) . . ?
N5 C27 H27 123.9 . . ?
N4 C27 H27 123.9 . . ?
N4 C28 C29 113.64(19) . . ?
N4 C28 H28A 108.8 . . ?
C29 C28 H28A 108.8 . . ?
N4 C28 H28B 108.8 . . ?
C29 C28 H28B 108.8 . . ?
H28A C28 H28B 107.7 . . ?
C34 C29 C30 118.8(2) . . ?
C34 C29 C28 117.6(2) . . ?
C30 C29 C28 123.54(19) . . ?
C29 C30 C31 120.68(19) . . ?
C29 C30 H30 119.7 . . ?
C31 C30 H30 119.7 . . ?
C32 C31 C30 120.5(2) . . ?
C32 C31 H31 119.8 . . ?
C30 C31 H31 119.8 . . ?
C31 C32 C33 118.6(2) . . ?
C31 C32 C35 119.0(2) . . ?
C33 C32 C35 122.3(2) . . ?
C34 C33 C32 121.0(2) . . ?
C34 C33 H33 119.5 . . ?
C32 C33 H33 119.5 . . ?
C29 C34 C33 120.3(2) . . ?
C29 C34 H34 119.8 . . ?
C33 C34 H34 119.8 . . ?
N6 C35 C32 112.6(2) . . ?
N6 C35 H35A 109.1 . . ?
C32 C35 H35A 109.1 . . ?
N6 C35 H35B 109.1 . . ?
C32 C35 H35B 109.1 . . ?
H35A C35 H35B 107.8 . . ?
N7 C36 N6 112.1(2) . . ?
N7 C36 H36 123.9 . . ?
N6 C36 H36 123.9 . . ?
C38 C37 N7 109.6(2) . . ?
C38 C37 H37 125.2 . . ?
N7 C37 H37 125.2 . . ?
C37 C38 N6 106.5(2) . . ?
C37 C38 H38 126.7 . . ?
N6 C38 H38 126.7 . . ?
C8 N1 C9 114.61(14) . . ?
C10 N2 C9 115.84(14) . . ?
C8 N3 C10 114.30(15) . . ?
C27 N4 C26 106.70(19) . . ?
C27 N4 C28 125.2(2) . . ?
C26 N4 C28 127.7(2) . . ?
C27 N5 C25 104.70(19) . . ?
C27 N5 Fe1 123.28(15) . . ?
C25 N5 Fe1 131.61(15) . . ?
C36 N6 C38 106.8(2) . . ?
C36 N6 C35 125.8(2) . . ?
C38 N6 C35 127.4(2) . . ?
C36 N7 C37 104.94(19) . . ?
C36 N7 Fe1 129.38(15) . 1_665 ?
C37 N7 Fe1 123.69(15) . 1_665 ?
C17 O2 Fe1 116.53(12) . . ?
C1 O5 Fe1 98.02(13) . 1_454 ?
H1WB O1W H1WA 99(3) . . ?

loop_
_geom_bond_atom_site_label_1
_geom_bond_atom_site_label_2
_geom_bond_distance
_geom_bond_site_symmetry_2
_geom_bond_publ_flag
Fe1 O2 1.9965(14) . ?
Fe1 O5 2.0766(16) 1_656 ?
Fe1 N5 2.0911(17) . ?
Fe1 N7 2.1091(17) 1_445 ?
C1 O6 1.238(3) . ?
C1 O5 1.257(3) . ?
C1 C2 1.499(2) . ?
C2 C7 1.388(3) . ?
C2 C3 1.396(3) . ?
C3 C4 1.386(3) . ?
C3 H3 0.9300 . ?
C4 C5 1.394(3) . ?
C4 H4 0.9300 . ?
C5 C6 1.390(3) . ?
C5 C8 1.488(2) . ?
C6 C7 1.384(3) . ?
C6 H6 0.9300 . ?
C7 H7 0.9300 . ?
C8 N3 1.338(2) . ?
C8 N1 1.338(2) . ?
C9 N1 1.341(2) . ?
C9 N2 1.343(2) . ?
C9 C15 1.482(2) . ?
C10 N2 1.333(2) . ?
C10 N3 1.344(2) . ?
C10 C18 1.487(2) . ?
C11 C12 1.385(2) . ?
C11 C15 1.394(2) . ?
C11 H11 0.9300 . ?
C12 C13 1.397(2) . ?
C12 H12 0.9300 . ?
C13 C14 1.395(2) . ?
C13 C17 1.498(2) . ?
C14 C16 1.380(2) . ?
C14 H14 0.9300 . ?
C15 C16 1.398(2) . ?
C16 H16 0.9300 . ?
C17 O1 1.240(2) . ?
C17 O2 1.272(2) . ?
C18 C19 1.392(2) . ?
C18 C23 1.398(2) . ?
C19 C20 1.388(3) . ?
C19 H19 0.9300 . ?
C20 C21 1.387(3) . ?
C20 H20 0.9300 . ?
C21 C24 1.393(3) . ?
C21 C22 1.492(2) . ?
C22 O4 1.213(2) . ?
C22 O3 1.326(2) . ?
C23 C24 1.383(3) . ?
C23 H23 0.9300 . ?
C24 H24 0.9300 . ?
C25 C26 1.346(4) . ?
C25 N5 1.377(3) . ?
C25 H25 0.9300 . ?
C26 N4 1.365(3) . ?
C26 H26 0.9300 . ?
C27 N5 1.321(3) . ?
C27 N4 1.335(3) . ?
C27 H27 0.9300 . ?
C28 N4 1.469(3) . ?
C28 C29 1.520(3) . ?
C28 H28A 0.9700 . ?
C28 H28B 0.9700 . ?
C29 C34 1.379(3) . ?
C29 C30 1.386(3) . ?
C30 C31 1.386(3) . ?
C30 H30 0.9300 . ?
C31 C32 1.377(3) . ?
C31 H31 0.9300 . ?
C32 C33 1.386(3) . ?
C32 C35 1.514(3) . ?
C33 C34 1.379(3) . ?
C33 H33 0.9300 . ?
C34 H34 0.9300 . ?
C35 N6 1.468(3) . ?
C35 H35A 0.9700 . ?
C35 H35B 0.9700 . ?
C36 N7 1.315(3) . ?
C36 N6 1.338(3) . ?
C36 H36 0.9300 . ?
C37 C38 1.349(4) . ?
C37 N7 1.381(3) . ?
C37 H37 0.9300 . ?
C38 N6 1.367(4) . ?
C38 H38 0.9300 . ?
N7 Fe1 2.1091(17) 1_665 ?
O5 Fe1 2.0766(16) 1_454 ?
O1W H1WB 0.89(2) . ?
O1W H1WA 0.88(2) . ?

loop_
_geom_torsion_atom_site_label_1
_geom_torsion_atom_site_label_2
_geom_torsion_atom_site_label_3
_geom_torsion_atom_site_label_4
_geom_torsion
_geom_torsion_site_symmetry_1
_geom_torsion_site_symmetry_2
_geom_torsion_site_symmetry_3
_geom_torsion_site_symmetry_4
_geom_torsion_publ_flag
O6 C1 C2 C7 14.5(3) . . . . ?
O5 C1 C2 C7 -168.5(2) . . . . ?
O6 C1 C2 C3 -161.7(2) . . . . ?
O5 C1 C2 C3 15.3(3) . . . . ?
C7 C2 C3 C4 -1.0(3) . . . . ?
C1 C2 C3 C4 175.28(18) . . . . ?
C2 C3 C4 C5 2.5(3) . . . . ?
C3 C4 C5 C6 -2.0(3) . . . . ?
C3 C4 C5 C8 175.93(18) . . . . ?
C4 C5 C6 C7 0.0(3) . . . . ?
C8 C5 C6 C7 -177.93(17) . . . . ?
C5 C6 C7 C2 1.5(3) . . . . ?
C3 C2 C7 C6 -1.1(3) . . . . ?
C1 C2 C7 C6 -177.30(18) . . . . ?
C6 C5 C8 N3 33.7(2) . . . . ?
C4 C5 C8 N3 -144.21(18) . . . . ?
C6 C5 C8 N1 -147.89(18) . . . . ?
C4 C5 C8 N1 34.2(2) . . . . ?
C15 C11 C12 C13 -0.2(3) . . . . ?
C11 C12 C13 C14 -1.6(3) . . . . ?
C11 C12 C13 C17 176.74(16) . . . . ?
C12 C13 C14 C16 1.4(3) . . . . ?
C17 C13 C14 C16 -176.93(17) . . . . ?
C12 C11 C15 C16 2.1(3) . . . . ?
C12 C11 C15 C9 -176.55(16) . . . . ?
N1 C9 C15 C11 1.0(2) . . . . ?
N2 C9 C15 C11 179.93(15) . . . . ?
N1 C9 C15 C16 -177.67(16) . . . . ?
N2 C9 C15 C16 1.2(2) . . . . ?
C13 C14 C16 C15 0.5(3) . . . . ?
C11 C15 C16 C14 -2.3(3) . . . . ?
C9 C15 C16 C14 176.42(17) . . . . ?
C14 C13 C17 O1 -179.92(18) . . . . ?
C12 C13 C17 O1 1.8(3) . . . . ?
C14 C13 C17 O2 2.6(3) . . . . ?
C12 C13 C17 O2 -175.74(17) . . . . ?
N2 C10 C18 C19 -175.42(16) . . . . ?
N3 C10 C18 C19 3.0(3) . . . . ?
N2 C10 C18 C23 2.8(2) . . . . ?
N3 C10 C18 C23 -178.84(16) . . . . ?
C23 C18 C19 C20 -3.0(3) . . . . ?
C10 C18 C19 C20 175.22(17) . . . . ?
C18 C19 C20 C21 0.6(3) . . . . ?
C19 C20 C21 C24 2.3(3) . . . . ?
C19 C20 C21 C22 -175.77(17) . . . . ?
C20 C21 C22 O4 -4.0(3) . . . . ?
C24 C21 C22 O4 177.91(19) . . . . ?
C20 C21 C22 O3 175.60(16) . . . . ?
C24 C21 C22 O3 -2.5(2) . . . . ?
C19 C18 C23 C24 2.5(3) . . . . ?
C10 C18 C23 C24 -175.76(17) . . . . ?
C18 C23 C24 C21 0.4(3) . . . . ?
C20 C21 C24 C23 -2.8(3) . . . . ?
C22 C21 C24 C23 175.23(17) . . . . ?
N5 C25 C26 N4 0.5(3) . . . . ?
N4 C28 C29 C34 -178.9(2) . . . . ?
N4 C28 C29 C30 -0.3(3) . . . . ?
C34 C29 C30 C31 -1.0(3) . . . . ?
C28 C29 C30 C31 -179.5(2) . . . . ?
C29 C30 C31 C32 0.3(4) . . . . ?
C30 C31 C32 C33 1.2(4) . . . . ?
C30 C31 C32 C35 177.7(3) . . . . ?
C31 C32 C33 C34 -2.1(4) . . . . ?
C35 C32 C33 C34 -178.5(3) . . . . ?
C30 C29 C34 C33 0.1(4) . . . . ?
C28 C29 C34 C33 178.8(2) . . . . ?
C32 C33 C34 C29 1.4(4) . . . . ?
C31 C32 C35 N6 146.4(3) . . . . ?
C33 C32 C35 N6 -37.3(4) . . . . ?
N7 C37 C38 N6 0.7(4) . . . . ?
N3 C8 N1 C9 0.3(3) . . . . ?
C5 C8 N1 C9 -177.87(15) . . . . ?
N2 C9 N1 C8 1.1(2) . . . . ?
C15 C9 N1 C8 179.90(15) . . . . ?
N3 C10 N2 C9 0.8(3) . . . . ?
C18 C10 N2 C9 179.07(14) . . . . ?
N1 C9 N2 C10 -1.6(2) . . . . ?
C15 C9 N2 C10 179.54(14) . . . . ?
N1 C8 N3 C10 -1.0(3) . . . . ?
C5 C8 N3 C10 177.19(15) . . . . ?
N2 C10 N3 C8 0.4(3) . . . . ?
C18 C10 N3 C8 -177.82(15) . . . . ?
N5 C27 N4 C26 0.9(3) . . . . ?
N5 C27 N4 C28 174.5(2) . . . . ?
C25 C26 N4 C27 -0.8(3) . . . . ?
C25 C26 N4 C28 -174.3(2) . . . . ?
C29 C28 N4 C27 -78.8(3) . . . . ?
C29 C28 N4 C26 93.5(3) . . . . ?
N4 C27 N5 C25 -0.6(3) . . . . ?
N4 C27 N5 Fe1 -173.98(14) . . . . ?
C26 C25 N5 C27 0.0(3) . . . . ?
C26 C25 N5 Fe1 172.65(18) . . . . ?
N7 C36 N6 C38 1.1(3) . . . . ?
N7 C36 N6 C35 179.9(2) . . . . ?
C37 C38 N6 C36 -1.1(3) . . . . ?
C37 C38 N6 C35 -179.9(3) . . . . ?
C32 C35 N6 C36 127.3(3) . . . . ?
C32 C35 N6 C38 -54.1(4) . . . . ?
N6 C36 N7 C37 -0.7(3) . . . . ?
N6 C36 N7 Fe1 -164.82(16) . . . 1_665 ?
C38 C37 N7 C36 0.0(3) . . . . ?
C38 C37 N7 Fe1 165.2(2) . . . 1_665 ?
O1 C17 O2 Fe1 0.1(3) . . . . ?
C13 C17 O2 Fe1 177.59(12) . . . . ?
O6 C1 O5 Fe1 8.2(3) . . . 1_454 ?
C2 C1 O5 Fe1 -168.81(15) . . . 1_454 ?
